data_4122646
loop_
_publ_author_name
'Shigehisa, Hiroki'
'Koseki, Natsumi'
'Shimizu, Nao'
'Fujisawa, Mayu'
'Niitsu, Makoto'
'Hiroya, Kou'

_publ_section_title
;
 Catalytic hydroamination of unactivated olefins using a co catalyst for
 complex molecule synthesis.
;
_journal_issue 39
_journal_name_full 'Journal of the American Chemical Society'
_journal_page_first 13534
_journal_page_last 13537
_journal_paper_doi 10.1021/ja507295u
_journal_volume 136
_journal_year 2014
_chemical_formula_moiety 'C15 H13 N O'
_chemical_formula_sum 'C15 H13 N O'
_chemical_formula_weight 223.26
_chemical_name_systematic
; 
 ? 
;
_space_group_IT_number 14
_symmetry_cell_setting monoclinic
_symmetry_space_group_name_Hall '-P 2ybc'
_symmetry_space_group_name_H-M 'P 1 21/c 1'
_atom_sites_solution_hydrogens geom
_atom_sites_solution_primary direct
_atom_sites_solution_secondary difmap
_audit_creation_method SHELXL-97
_cell_angle_alpha 90.00
_cell_angle_beta 98.222(2)
_cell_angle_gamma 90.00
_cell_formula_units_Z 4
_cell_length_a 7.7421(18)
_cell_length_b 21.210(5)
_cell_length_c 7.4082(17)
_cell_measurement_reflns_used 4294
_cell_measurement_temperature 296(2)
_cell_measurement_theta_max 26.39
_cell_measurement_theta_min 2.66
_cell_volume 1204.0(5)
_computing_cell_refinement 'Bruker SAINT (Bruker 2008)'
_computing_data_collection 'Bruker APEX2 (Bruker 2008)'
_computing_data_reduction 'Bruker SAINT and XPREP (Bruker 2008)'
_computing_molecular_graphics 'XSHEL (Bruker, 2008)'
_computing_publication_material 'XCIF (Bruker, 2008)'
_computing_structure_refinement 'SHELXL97 (Sheldrick, 2008)'
_computing_structure_solution 'SHELXS97 (Sheldrick, 2008)'
_diffrn_ambient_temperature 296(2)
_diffrn_detector_area_resol_mean 8.333
_diffrn_measured_fraction_theta_full 0.998
_diffrn_measured_fraction_theta_max 0.998
_diffrn_measurement_device_type 'Bruker APEXII CCD area-detector'
_diffrn_measurement_method '\f and \w'
_diffrn_radiation_monochromator 'Bruker Helios multilayer confocal mirror'
_diffrn_radiation_source 'Bruker TXS fine-focus rotating anode'
_diffrn_radiation_type MoK\a
_diffrn_radiation_wavelength 0.71073
_diffrn_reflns_av_R_equivalents 0.0305
_diffrn_reflns_av_sigmaI/netI 0.0231
_diffrn_reflns_limit_h_max 9
_diffrn_reflns_limit_h_min -9
_diffrn_reflns_limit_k_max 26
_diffrn_reflns_limit_k_min -26
_diffrn_reflns_limit_l_max 9
_diffrn_reflns_limit_l_min -9
_diffrn_reflns_number 12252
_diffrn_reflns_theta_full 26.37
_diffrn_reflns_theta_max 26.37
_diffrn_reflns_theta_min 1.92
_exptl_absorpt_coefficient_mu 0.077
_exptl_absorpt_correction_T_max 0.9877
_exptl_absorpt_correction_T_min 0.9832
_exptl_absorpt_correction_type multi-scan
_exptl_absorpt_process_details 'SADABS-2008/1 - Bruker AXS 2008'
_exptl_crystal_colour colourless
_exptl_crystal_density_diffrn 1.232
_exptl_crystal_density_method 'not measured'
_exptl_crystal_description block
_exptl_crystal_F_000 472
_exptl_crystal_size_max 0.22
_exptl_crystal_size_mid 0.20
_exptl_crystal_size_min 0.16
_refine_diff_density_max 0.130
_refine_diff_density_min -0.150
_refine_diff_density_rms 0.032
_refine_ls_extinction_method none
_refine_ls_goodness_of_fit_ref 1.025
_refine_ls_hydrogen_treatment constr
_refine_ls_matrix_type full
_refine_ls_number_parameters 155
_refine_ls_number_reflns 2470
_refine_ls_number_restraints 0
_refine_ls_restrained_S_all 1.025
_refine_ls_R_factor_all 0.0650
_refine_ls_R_factor_gt 0.0417
_refine_ls_shift/su_max 0.000
_refine_ls_shift/su_mean 0.000
_refine_ls_structure_factor_coef Fsqd
_refine_ls_weighting_details 'calc w=1/[\s^2^(Fo^2^)+(0.0483P)^2^+0.2714P] where P=(Fo^2^+2Fc^2^)/3'
_refine_ls_weighting_scheme calc
_refine_ls_wR_factor_gt 0.1016
_refine_ls_wR_factor_ref 0.1136
_reflns_number_gt 1746
_reflns_number_total 2470
_reflns_threshold_expression >2sigma(I)
_cod_data_source_file ja507295u_si_003.cif
_cod_data_source_block CGE09128
_cod_depositor_comments
;
The following automatic conversions were performed:

'_symmetry_cell_setting' value 'Monoclinic' changed to 'monoclinic'
according to
/home/saulius/struct/COD-crude-data--automatic-downloads/rss-feeds/ACS/lib/dictionaries/cif_core.dic
dictionary named 'cif_core.dic' version 2.4.2 from 2011-04-26.

Automatic conversion script
Id: cif_fix_values 2281 2013-09-26 08:29:07Z andrius 

 Adding full bibliography for 4122645--4122647.cif.
;
_cod_original_sg_symbol_H-M P2(1)/c
_cod_database_code 4122646

loop_
_symmetry_equiv_pos_as_xyz
'x, y, z'
'-x, y+1/2, -z+1/2'
'-x, -y, -z'
'x, -y-1/2, z-1/2'

loop_
_atom_site_label
_atom_site_type_symbol
_atom_site_fract_x
_atom_site_fract_y
_atom_site_fract_z
_atom_site_U_iso_or_equiv
_atom_site_adp_type
_atom_site_occupancy
_atom_site_symmetry_multiplicity
_atom_site_calc_flag
_atom_site_refinement_flags
C1 C 0.9537(3) 0.29866(9) 0.8229(3) 0.0657(5) Uani 1 1 d .
H1 H 0.9872 0.2567 0.8394 0.079 Uiso 1 1 calc R
C2 C 1.0197(3) 0.33429(8) 0.6918(3) 0.0617(5) Uani 1 1 d .
H2 H 1.0986 0.3163 0.6234 0.074 Uiso 1 1 calc R
C3 C 0.9696(2) 0.39617(8) 0.6617(2) 0.0513(4) Uani 1 1 d .
H3 H 1.0130 0.4204 0.5736 0.062 Uiso 1 1 calc R
C4 C 0.85227(19) 0.42104(7) 0.7675(2) 0.0424(4) Uani 1 1 d .
C5 C 0.77336(18) 0.48357(7) 0.7624(2) 0.0404(3) Uani 1 1 d .
C6 C 0.70579(18) 0.58591(7) 0.6638(2) 0.0427(4) Uani 1 1 d .
C7 C 0.7427(2) 0.62459(8) 0.8147(2) 0.0521(4) Uani 1 1 d .
H7 H 0.8210 0.6113 0.9145 0.063 Uiso 1 1 calc R
C8 C 0.6639(2) 0.68272(8) 0.8177(3) 0.0621(5) Uani 1 1 d .
H8 H 0.6903 0.7087 0.9190 0.075 Uiso 1 1 calc R
C9 C 0.5467(2) 0.70250(9) 0.6723(3) 0.0661(5) Uani 1 1 d .
H9 H 0.4925 0.7415 0.6754 0.079 Uiso 1 1 calc R
C10 C 0.5903(2) 0.60677(8) 0.5167(2) 0.0557(4) Uani 1 1 d .
H10 H 0.5668 0.5817 0.4131 0.067 Uiso 1 1 calc R
C11 C 0.5099(2) 0.66440(9) 0.5222(3) 0.0655(5) Uani 1 1 d .
H11 H 0.4300 0.6776 0.4236 0.079 Uiso 1 1 calc R
C12 C 0.6744(2) 0.42778(8) 0.9970(2) 0.0517(4) Uani 1 1 d .
H12 H 0.5568 0.4097 0.9855 0.062 Uiso 1 1 calc R
C13 C 0.7412(2) 0.43986(10) 1.1946(2) 0.0681(5) Uani 1 1 d .
H13A H 0.8572 0.4568 1.2056 0.102 Uiso 1 1 calc R
H13B H 0.7430 0.4010 1.2615 0.102 Uiso 1 1 calc R
H13C H 0.6661 0.4695 1.2431 0.102 Uiso 1 1 calc R
C14 C 0.78939(19) 0.38653(7) 0.9010(2) 0.0455(4) Uani 1 1 d .
C15 C 0.8391(2) 0.32419(8) 0.9295(2) 0.0583(5) Uani 1 1 d .
H15 H 0.7964 0.3001 1.0183 0.070 Uiso 1 1 calc R
N1 N 0.79144(16) 0.52728(6) 0.65118(17) 0.0454(3) Uani 1 1 d .
O1 O 0.66967(14) 0.48696(5) 0.89560(15) 0.0522(3) Uani 1 1 d .

loop_
_atom_site_aniso_label
_atom_site_aniso_U_11
_atom_site_aniso_U_22
_atom_site_aniso_U_33
_atom_site_aniso_U_23
_atom_site_aniso_U_13
_atom_site_aniso_U_12
C1 0.0731(12) 0.0429(10) 0.0737(13) -0.0030(9) -0.0147(10) 0.0045(9)
C2 0.0664(12) 0.0553(11) 0.0615(11) -0.0104(9) 0.0024(9) 0.0113(9)
C3 0.0546(10) 0.0504(10) 0.0489(9) -0.0031(7) 0.0072(8) 0.0041(8)
C4 0.0399(8) 0.0430(9) 0.0428(8) -0.0002(7) 0.0009(6) -0.0024(6)
C5 0.0324(7) 0.0484(9) 0.0403(8) 0.0004(7) 0.0054(6) -0.0014(6)
C6 0.0369(8) 0.0421(9) 0.0502(9) 0.0066(7) 0.0103(7) -0.0022(6)
C7 0.0440(9) 0.0515(10) 0.0588(10) 0.0003(8) 0.0006(8) 0.0013(7)
C8 0.0589(11) 0.0495(10) 0.0759(12) -0.0099(9) 0.0030(10) 0.0000(8)
C9 0.0592(11) 0.0465(10) 0.0915(15) 0.0072(10) 0.0076(10) 0.0076(8)
C10 0.0574(10) 0.0547(10) 0.0529(10) 0.0046(8) 0.0004(8) 0.0004(8)
C11 0.0585(11) 0.0614(12) 0.0722(13) 0.0149(10) -0.0060(9) 0.0084(9)
C12 0.0378(8) 0.0617(11) 0.0565(10) 0.0141(8) 0.0103(7) -0.0064(7)
C13 0.0609(11) 0.0911(15) 0.0544(11) 0.0071(10) 0.0151(9) 0.0020(10)
C14 0.0381(8) 0.0479(9) 0.0476(9) 0.0057(7) -0.0035(7) -0.0071(7)
C15 0.0575(10) 0.0507(10) 0.0618(11) 0.0110(8) -0.0078(9) -0.0111(8)
N1 0.0445(7) 0.0450(8) 0.0485(7) 0.0041(6) 0.0123(6) 0.0015(6)
O1 0.0461(6) 0.0570(7) 0.0572(7) 0.0111(5) 0.0202(5) 0.0071(5)

loop_
_atom_type_symbol
_atom_type_description
_atom_type_scat_dispersion_real
_atom_type_scat_dispersion_imag
_atom_type_scat_source
C C 0.0033 0.0016 'International Tables Vol C Tables 4.2.6.8 and 6.1.1.4'
H H 0.0000 0.0000 'International Tables Vol C Tables 4.2.6.8 and 6.1.1.4'
N N 0.0061 0.0033 'International Tables Vol C Tables 4.2.6.8 and 6.1.1.4'
O O 0.0106 0.0060 'International Tables Vol C Tables 4.2.6.8 and 6.1.1.4'

loop_
_geom_angle_atom_site_label_1
_geom_angle_atom_site_label_2
_geom_angle_atom_site_label_3
_geom_angle
C15 C1 C2 121.28(17)
C15 C1 H1 119.4
C2 C1 H1 119.4
C3 C2 C1 120.67(17)
C3 C2 H2 119.7
C1 C2 H2 119.7
C2 C3 C4 117.59(16)
C2 C3 H3 121.2
C4 C3 H3 121.2
C14 C4 C3 122.17(15)
C14 C4 C5 108.22(13)
C3 C4 C5 129.60(14)
N1 C5 O1 124.57(14)
N1 C5 C4 126.87(14)
O1 C5 C4 108.53(12)
C10 C6 C7 118.94(15)
C10 C6 N1 119.01(15)
C7 C6 N1 121.92(14)
C8 C7 C6 120.23(16)
C8 C7 H7 119.9
C6 C7 H7 119.9
C9 C8 C7 120.39(17)
C9 C8 H8 119.8
C7 C8 H8 119.8
C11 C9 C8 119.63(17)
C11 C9 H9 120.2
C8 C9 H9 120.2
C11 C10 C6 120.42(17)
C11 C10 H10 119.8
C6 C10 H10 119.8
C9 C11 C10 120.37(17)
C9 C11 H11 119.8
C10 C11 H11 119.8
O1 C12 C14 103.31(12)
O1 C12 C13 109.52(14)
C14 C12 C13 114.63(14)
O1 C12 H12 109.7
C14 C12 H12 109.7
C13 C12 H12 109.7
C12 C13 H13A 109.5
C12 C13 H13B 109.5
H13A C13 H13B 109.5
C12 C13 H13C 109.5
H13A C13 H13C 109.5
H13B C13 H13C 109.5
C4 C14 C15 119.93(16)
C4 C14 C12 109.05(14)
C15 C14 C12 130.99(15)
C1 C15 C14 118.33(17)
C1 C15 H15 120.8
C14 C15 H15 120.8
C5 N1 C6 120.30(13)
C5 O1 C12 110.73(12)

loop_
_geom_bond_atom_site_label_1
_geom_bond_atom_site_label_2
_geom_bond_distance
C1 C15 1.380(3)
C1 C2 1.384(3)
C1 H1 0.9300
C2 C3 1.377(2)
C2 H2 0.9300
C3 C4 1.386(2)
C3 H3 0.9300
C4 C14 1.374(2)
C4 C5 1.459(2)
C5 N1 1.2613(19)
C5 O1 1.3600(18)
C6 C10 1.380(2)
C6 C7 1.383(2)
C6 N1 1.419(2)
C7 C8 1.377(2)
C7 H7 0.9300
C8 C9 1.371(3)
C8 H8 0.9300
C9 C11 1.371(3)
C9 H9 0.9300
C10 C11 1.375(2)
C10 H10 0.9300
C11 H11 0.9300
C12 O1 1.4608(19)
C12 C14 1.499(2)
C12 C13 1.503(2)
C12 H12 0.9800
C13 H13A 0.9600
C13 H13B 0.9600
C13 H13C 0.9600
C14 C15 1.385(2)
C15 H15 0.9300

loop_
_geom_torsion_atom_site_label_1
_geom_torsion_atom_site_label_2
_geom_torsion_atom_site_label_3
_geom_torsion_atom_site_label_4
_geom_torsion
C15 C1 C2 C3 -1.3(3)
C1 C2 C3 C4 0.2(3)
C2 C3 C4 C14 1.4(2)
C2 C3 C4 C5 -178.03(15)
C14 C4 C5 N1 -175.76(15)
C3 C4 C5 N1 3.7(3)
C14 C4 C5 O1 2.13(16)
C3 C4 C5 O1 -178.38(15)
C10 C6 C7 C8 0.5(2)
N1 C6 C7 C8 176.40(14)
C6 C7 C8 C9 0.8(3)
C7 C8 C9 C11 -0.9(3)
C7 C6 C10 C11 -1.7(2)
N1 C6 C10 C11 -177.72(15)
C8 C9 C11 C10 -0.3(3)
C6 C10 C11 C9 1.6(3)
C3 C4 C14 C15 -2.0(2)
C5 C4 C14 C15 177.57(14)
C3 C4 C14 C12 176.70(14)
C5 C4 C14 C12 -3.76(16)
O1 C12 C14 C4 3.89(16)
C13 C12 C14 C4 -115.21(15)
O1 C12 C14 C15 -177.64(15)
C13 C12 C14 C15 63.3(2)
C2 C1 C15 C14 0.8(3)
C4 C14 C15 C1 0.8(2)
C12 C14 C15 C1 -177.49(16)
O1 C5 N1 C6 2.5(2)
C4 C5 N1 C6 -179.96(13)
C10 C6 N1 C5 -120.85(17)
C7 C6 N1 C5 63.3(2)
N1 C5 O1 C12 178.39(14)
C4 C5 O1 C12 0.44(16)
C14 C12 O1 C5 -2.58(16)
C13 C12 O1 C5 119.99(14)
